data_7024407
loop_
_publ_author_name
'Schilter, David'
'Clegg, Jack K.'
'Harding, Margaret M.'
'Rendina, Louis M.'

_publ_section_title
;
 Platinum(II) and palladium(II) metallomacrocycles derived from cationic
 4,4'-bipyridinium, 3-aminopyrazinium and 2-aminopyrimidinium ligands.
;
_journal_issue 1
_journal_name_full 'Dalton transactions (Cambridge, England : 2003)'
_journal_page_first 239
_journal_page_last 247
_journal_paper_doi 10.1039/b916579g
_journal_volume 39
_journal_year 2010
_chemical_formula_moiety 'C16 H18 N6, C0.95 F3.15 O2.85 P0.05 S0.95, C F3 O3 S'
_chemical_formula_sum 'C17.95 H18 F6.15 N6 O5.85 P0.05 S1.95'
_chemical_formula_weight 592.32
_chemical_name_systematic
;
?
;
_space_group_IT_number 2
_symmetry_cell_setting triclinic
_symmetry_Int_Tables_number 2
_symmetry_space_group_name_Hall '-P 1'
_symmetry_space_group_name_H-M 'P -1'
_atom_sites_solution_hydrogens geom
_atom_sites_solution_primary direct
_atom_sites_solution_secondary difmap
_audit_creation_method SHELXL-97
_cell_angle_alpha 98.435(2)
_cell_angle_beta 112.739(2)
_cell_angle_gamma 100.330(2)
_cell_formula_units_Z 2
_cell_length_a 9.6224(4)
_cell_length_b 11.2521(5)
_cell_length_c 12.3853(5)
_cell_measurement_reflns_used 7706
_cell_measurement_temperature 150(2)
_cell_measurement_theta_max 39.471
_cell_measurement_theta_min 2.303
_cell_volume 1181.73(9)
_computing_cell_refinement 'SAINT (Bruker-Nonius, 2003)'
_computing_data_collection 'APEX (Bruker-Nonius, 2003)'
_computing_data_reduction 'SAINT (Bruker-Nonius, 2003), XPREP (Bruker-Nonius, 2003)'
_computing_molecular_graphics
;ORTEP-3 (Farrugia, 1997)
WINGX-32 (Farrugia, 1999)
POV-Ray 3.5 (Cason, 2002)
WebLab ViewerPro 3.7 (Molecular Simulations, 2000)
;
_computing_publication_material 'enCIFer 1.1 (CCDC, 2005)'
_computing_structure_refinement 'SHELXL-97 (Sheldrick, 1997)'
_computing_structure_solution 'SIR97 (Altomare, et. al. 1997)'
_diffrn_ambient_temperature 150(2)
_diffrn_measured_fraction_theta_full 0.990
_diffrn_measured_fraction_theta_max 0.990
_diffrn_measurement_device_type APEXII-FR591
_diffrn_measurement_method \w+\f
_diffrn_radiation_monochromator graphite
_diffrn_radiation_source 'rotating anode'
_diffrn_radiation_type MoK\a
_diffrn_radiation_wavelength 0.71073
_diffrn_reflns_av_R_equivalents 0.0305
_diffrn_reflns_av_sigmaI/netI 0.0238
_diffrn_reflns_limit_h_max 17
_diffrn_reflns_limit_h_min -17
_diffrn_reflns_limit_k_max 20
_diffrn_reflns_limit_k_min -20
_diffrn_reflns_limit_l_max 22
_diffrn_reflns_limit_l_min -22
_diffrn_reflns_number 79449
_diffrn_reflns_theta_full 40.05
_diffrn_reflns_theta_max 40.05
_diffrn_reflns_theta_min 2.30
_diffrn_standards_decay_% 0
_diffrn_standards_interval_count 0
_diffrn_standards_interval_time 0
_diffrn_standards_number 0
_exptl_absorpt_coefficient_mu 0.322
_exptl_absorpt_correction_T_max 0.937
_exptl_absorpt_correction_T_min 0.859
_exptl_absorpt_correction_type multi-scan
_exptl_absorpt_process_details 'SADABS (Sheldrick, 1999)'
_exptl_crystal_colour colourless
_exptl_crystal_density_diffrn 1.665
_exptl_crystal_density_method 'not measured'
_exptl_crystal_description block
_exptl_crystal_F_000 604
_exptl_crystal_size_max 0.300
_exptl_crystal_size_mid 0.250
_exptl_crystal_size_min 0.200
_refine_diff_density_max 0.577
_refine_diff_density_min -0.384
_refine_diff_density_rms 0.061
_refine_ls_extinction_method none
_refine_ls_goodness_of_fit_ref 1.025
_refine_ls_hydrogen_treatment constr
_refine_ls_matrix_type full
_refine_ls_number_parameters 365
_refine_ls_number_reflns 14574
_refine_ls_number_restraints 0
_refine_ls_restrained_S_all 1.025
_refine_ls_R_factor_all 0.0451
_refine_ls_R_factor_gt 0.0357
_refine_ls_shift/su_max 0.001
_refine_ls_shift/su_mean 0.000
_refine_ls_structure_factor_coef Fsqd
_refine_ls_weighting_details 'calc w=1/[\s^2^(Fo^2^)+(0.0496P)^2^+0.2401P] where P=(Fo^2^+2Fc^2^)/3'
_refine_ls_weighting_scheme calc
_refine_ls_wR_factor_gt 0.0931
_refine_ls_wR_factor_ref 0.0982
_reflns_number_gt 12323
_reflns_number_total 14574
_reflns_threshold_expression >2sigma(I)
_cod_data_source_file b916579g.txt
_cod_data_source_block lj215sad
_cod_depositor_comments
;
The following automatic conversions were performed:
data name '_symmetry_intl_tables_number' replaced with
'_symmetry_Int_Tables_number' as specified in the replacement file
'/home/antanas/src/cod-tools/trunk/data/replacement-values/replacement_tags.lst'.

Automatic conversion script
Id: cif_correct_tags 4998 2017-03-02 13:24:31Z antanas 
;
_cod_original_sg_symbol_Hall '-p 1'
_cod_original_sg_symbol_H-M p-1
_cod_original_formula_sum ' C17.95 H18 F6.15 N6 O5.85 P0.05 S1.95 '
_cod_database_code 7024407

loop_
_symmetry_equiv_pos_as_xyz
'x, y, z'
'-x, -y, -z'

loop_
_atom_site_label
_atom_site_type_symbol
_atom_site_fract_x
_atom_site_fract_y
_atom_site_fract_z
_atom_site_U_iso_or_equiv
_atom_site_adp_type
_atom_site_occupancy
_atom_site_symmetry_multiplicity
_atom_site_calc_flag
_atom_site_refinement_flags
_atom_site_disorder_assembly
_atom_site_disorder_group
C1 C 0.46091(7) 0.39260(6) 0.58830(6) 0.01469(9) Uani 1 1 d . . .
C2 C 0.41268(8) 0.22881(6) 0.42525(6) 0.01662(10) Uani 1 1 d . . .
H2 H 0.3438 0.1579 0.3633 0.020 Uiso 1 1 calc R . .
C3 C 0.56046(8) 0.27172(7) 0.43584(7) 0.01883(11) Uani 1 1 d . . .
H3 H 0.5961 0.2330 0.3817 0.023 Uiso 1 1 calc R . .
C4 C 0.65735(8) 0.37552(7) 0.53034(7) 0.01950(11) Uani 1 1 d . . .
H4 H 0.7623 0.4044 0.5419 0.023 Uiso 1 1 calc R . .
C5 C 0.20431(8) 0.23986(6) 0.49649(7) 0.01862(11) Uani 1 1 d . . .
H5A H 0.1374 0.2928 0.4581 0.022 Uiso 1 1 calc R . .
H5B H 0.2123 0.2477 0.5795 0.022 Uiso 1 1 calc R . .
C6 C 0.12713(7) 0.10632(6) 0.42704(6) 0.01515(10) Uani 1 1 d . . .
C7 C -0.00109(7) 0.07807(6) 0.31493(6) 0.01477(9) Uani 1 1 d . . .
H7 H -0.0353 0.1432 0.2799 0.018 Uiso 1 1 calc R . .
C8 C -0.07871(7) -0.04575(6) 0.25456(6) 0.01455(9) Uani 1 1 d . . .
C9 C -0.02673(8) -0.14102(6) 0.30594(6) 0.01761(10) Uani 1 1 d . . .
H9 H -0.0794 -0.2253 0.2649 0.021 Uiso 1 1 calc R . .
C10 C 0.10160(9) -0.11324(7) 0.41684(7) 0.01930(11) Uani 1 1 d . . .
H10 H 0.1371 -0.1784 0.4510 0.023 Uiso 1 1 calc R . .
C11 C 0.17811(8) 0.01055(7) 0.47775(6) 0.01808(11) Uani 1 1 d . . .
H11 H 0.2651 0.0297 0.5539 0.022 Uiso 1 1 calc R . .
C12 C -0.22407(8) -0.07758(7) 0.13817(6) 0.01865(11) Uani 1 1 d . . .
H12A H -0.3131 -0.1229 0.1502 0.022 Uiso 1 1 calc R . .
H12B H -0.2467 0.0004 0.1168 0.022 Uiso 1 1 calc R . .
C13 C -0.34255(7) -0.23129(6) -0.05811(6) 0.01438(9) Uani 1 1 d . . .
C14 C -0.19644(9) -0.30803(7) -0.14676(7) 0.02086(12) Uani 1 1 d . . .
H14 H -0.1901 -0.3653 -0.2081 0.025 Uiso 1 1 calc R . .
C15 C -0.05856(8) -0.22181(8) -0.06075(7) 0.02111(12) Uani 1 1 d . . .
H15 H 0.0379 -0.2153 -0.0667 0.025 Uiso 1 1 calc R . .
C16 C -0.06982(8) -0.14783(7) 0.03172(6) 0.01778(11) Uani 1 1 d . . .
H16 H 0.0212 -0.0906 0.0936 0.021 Uiso 1 1 calc R . .
C17 C 0.84023(13) 0.48774(9) 0.13731(9) 0.03007(17) Uani 1 1 d . . .
N1 N 0.60938(7) 0.43549(6) 0.60445(6) 0.01925(10) Uani 1 1 d . . .
N2 N 0.41072(7) 0.45525(6) 0.65904(6) 0.01875(10) Uani 1 1 d . . .
H2A H 0.4739 0.5226 0.7144 0.023 Uiso 1 1 calc R . .
H2B H 0.3143 0.4294 0.6505 0.023 Uiso 1 1 calc R . .
N3 N 0.36327(6) 0.28697(5) 0.50283(5) 0.01410(8) Uani 1 1 d . . .
N4 N -0.21015(6) -0.15534(5) 0.03608(5) 0.01422(8) Uani 1 1 d . . .
N5 N -0.48149(7) -0.22844(6) -0.06371(6) 0.01965(11) Uani 1 1 d . . .
H5C H -0.5658 -0.2787 -0.1235 0.024 Uiso 1 1 calc R . .
H5D H -0.4899 -0.1763 -0.0077 0.024 Uiso 1 1 calc R . .
N6 N -0.33434(7) -0.31301(6) -0.14620(5) 0.01821(10) Uani 1 1 d . . .
S1 S 0.891961(19) 0.452756(15) 0.285530(16) 0.01745(4) Uani 1 1 d . . .
S2 S 0.40213(2) -0.036053(16) 0.174004(15) 0.01436(3) Uani 0.95 1 d P A 1
O4 O 0.28545(12) 0.02476(8) 0.18360(10) 0.02041(14) Uani 0.95 1 d P A 1
O5 O 0.37176(9) -0.09114(7) 0.05095(6) 0.02166(12) Uani 0.95 1 d P A 1
O6 O 0.56254(12) 0.03020(13) 0.25092(10) 0.02409(17) Uani 0.95 1 d P A 1
C18 C 0.37474(10) -0.17098(8) 0.23661(8) 0.02258(13) Uani 0.95 1 d P A 1
F4 F 0.23022(8) -0.24385(7) 0.17932(7) 0.03557(16) Uani 0.95 1 d P A 1
F5 F 0.47222(10) -0.24001(7) 0.22917(8) 0.03858(16) Uani 0.95 1 d P A 1
F6 F 0.40568(9) -0.13530(8) 0.35280(6) 0.03681(15) Uani 0.95 1 d P A 1
P1 P 0.3990(6) -0.0888(5) 0.2112(5) 0.0291(7) Uiso 0.05 1 d P B 2
F7 F 0.5111(15) -0.1839(13) 0.2365(11) 0.0291(7) Uiso 0.05 1 d P B 2
F8 F 0.4336(14) -0.0590(12) 0.3563(11) 0.0291(7) Uiso 0.05 1 d P B 2
F9 F 0.2510(17) -0.2012(13) 0.1815(13) 0.0291(7) Uiso 0.05 1 d P B 2
F10 F 0.291(3) 0.004(2) 0.190(2) 0.0291(7) Uiso 0.05 1 d P B 2
F11 F 0.372(2) -0.1107(16) 0.0727(15) 0.0291(7) Uiso 0.05 1 d P B 2
F12 F 0.543(3) 0.032(3) 0.233(2) 0.0291(7) Uiso 0.05 1 d P B 2
O1 O 0.75252(7) 0.36454(6) 0.27036(6) 0.02503(11) Uani 1 1 d . . .
O2 O 1.02494(8) 0.40288(7) 0.30458(7) 0.02890(13) Uani 1 1 d . . .
O3 O 0.92253(8) 0.57256(6) 0.36415(6) 0.02629(12) Uani 1 1 d . . .
F1 F 0.72343(11) 0.54307(8) 0.11132(7) 0.0526(2) Uani 1 1 d . . .
F2 F 0.79425(10) 0.38481(7) 0.05085(6) 0.04206(16) Uani 1 1 d . . .
F3 F 0.95933(12) 0.56456(8) 0.13416(8) 0.0574(2) Uani 1 1 d . . .

loop_
_atom_site_aniso_label
_atom_site_aniso_U_11
_atom_site_aniso_U_22
_atom_site_aniso_U_33
_atom_site_aniso_U_23
_atom_site_aniso_U_13
_atom_site_aniso_U_12
C1 0.0140(2) 0.0122(2) 0.0150(2) -0.00090(17) 0.00538(17) 0.00171(16)
C2 0.0172(2) 0.0159(2) 0.0147(2) -0.00121(18) 0.00734(19) 0.00197(18)
C3 0.0192(3) 0.0184(3) 0.0196(3) 0.0003(2) 0.0111(2) 0.0034(2)
C4 0.0157(3) 0.0186(3) 0.0228(3) 0.0001(2) 0.0094(2) 0.00216(19)
C5 0.0136(2) 0.0168(2) 0.0206(3) -0.0046(2) 0.0073(2) -0.00038(18)
C6 0.0119(2) 0.0149(2) 0.0146(2) -0.00123(18) 0.00436(17) 0.00082(16)
C7 0.0140(2) 0.0140(2) 0.0139(2) 0.00101(17) 0.00452(17) 0.00311(17)
C8 0.0126(2) 0.0149(2) 0.0124(2) -0.00069(17) 0.00331(16) 0.00244(16)
C9 0.0177(3) 0.0136(2) 0.0182(3) 0.00078(19) 0.0060(2) 0.00235(18)
C10 0.0194(3) 0.0179(3) 0.0191(3) 0.0054(2) 0.0059(2) 0.0061(2)
C11 0.0143(2) 0.0208(3) 0.0150(2) 0.0023(2) 0.00287(18) 0.00408(19)
C12 0.0137(2) 0.0238(3) 0.0133(2) -0.0038(2) 0.00275(18) 0.0062(2)
C13 0.0114(2) 0.0153(2) 0.0132(2) -0.00131(17) 0.00417(16) 0.00187(16)
C14 0.0182(3) 0.0260(3) 0.0175(3) -0.0018(2) 0.0082(2) 0.0077(2)
C15 0.0140(3) 0.0304(3) 0.0186(3) 0.0009(2) 0.0081(2) 0.0065(2)
C16 0.0113(2) 0.0233(3) 0.0160(2) 0.0006(2) 0.00496(18) 0.00316(19)
C17 0.0395(5) 0.0238(3) 0.0273(4) 0.0024(3) 0.0167(3) 0.0062(3)
N1 0.0143(2) 0.0174(2) 0.0219(3) -0.00246(19) 0.00750(18) 0.00039(17)
N2 0.0170(2) 0.0153(2) 0.0205(2) -0.00449(18) 0.00863(19) 0.00175(17)
N3 0.01304(19) 0.01307(19) 0.01325(19) -0.00153(15) 0.00514(15) 0.00121(14)
N4 0.01019(18) 0.0169(2) 0.01216(19) -0.00130(15) 0.00353(14) 0.00202(15)
N5 0.0106(2) 0.0233(3) 0.0187(2) -0.00574(19) 0.00474(17) 0.00141(17)
N6 0.0154(2) 0.0193(2) 0.0162(2) -0.00366(18) 0.00609(17) 0.00371(17)
S1 0.01220(6) 0.01531(6) 0.02144(7) -0.00285(5) 0.00724(5) 0.00110(4)
S2 0.01435(7) 0.01543(7) 0.01350(6) 0.00172(5) 0.00604(5) 0.00539(5)
O4 0.0190(2) 0.0213(4) 0.0213(3) 0.0011(3) 0.0082(2) 0.0102(2)
O5 0.0286(3) 0.0245(3) 0.0149(3) 0.00305(19) 0.0110(2) 0.0114(2)
O6 0.0148(3) 0.0258(3) 0.0251(5) 0.0005(3) 0.0050(3) 0.0023(3)
C18 0.0212(3) 0.0268(3) 0.0232(3) 0.0117(3) 0.0097(2) 0.0092(3)
F4 0.0282(3) 0.0290(3) 0.0435(4) 0.0142(3) 0.0110(3) -0.0018(2)
F5 0.0431(4) 0.0355(3) 0.0554(4) 0.0272(3) 0.0266(3) 0.0272(3)
F6 0.0390(3) 0.0552(4) 0.0219(3) 0.0190(3) 0.0144(2) 0.0142(3)
O1 0.0154(2) 0.0268(3) 0.0252(3) -0.0015(2) 0.00769(18) -0.00460(18)
O2 0.0186(2) 0.0305(3) 0.0380(3) 0.0016(2) 0.0130(2) 0.0102(2)
O3 0.0264(3) 0.0186(2) 0.0272(3) -0.00697(19) 0.0104(2) 0.00235(19)
F1 0.0687(6) 0.0549(5) 0.0371(4) 0.0156(3) 0.0141(4) 0.0384(4)
F2 0.0617(5) 0.0341(3) 0.0256(3) -0.0043(2) 0.0190(3) 0.0092(3)
F3 0.0723(6) 0.0473(4) 0.0545(5) 0.0135(4) 0.0392(4) -0.0094(4)

loop_
_atom_type_symbol
_atom_type_description
_atom_type_scat_dispersion_real
_atom_type_scat_dispersion_imag
_atom_type_scat_source
C C 0.0033 0.0016 'International Tables Vol C Tables 4.2.6.8 and 6.1.1.4'
H H 0.0000 0.0000 'International Tables Vol C Tables 4.2.6.8 and 6.1.1.4'
N N 0.0061 0.0033 'International Tables Vol C Tables 4.2.6.8 and 6.1.1.4'
S S 0.1246 0.1234 'International Tables Vol C Tables 4.2.6.8 and 6.1.1.4'
O O 0.0106 0.0060 'International Tables Vol C Tables 4.2.6.8 and 6.1.1.4'
F F 0.0171 0.0103 'International Tables Vol C Tables 4.2.6.8 and 6.1.1.4'
P P 0.1023 0.0942 'International Tables Vol C Tables 4.2.6.8 and 6.1.1.4'

loop_
_geom_angle_atom_site_label_1
_geom_angle_atom_site_label_2
_geom_angle_atom_site_label_3
_geom_angle
N2 C1 N1 118.05(6)
N2 C1 N3 120.09(6)
N1 C1 N3 121.85(6)
N3 C2 C3 120.50(6)
N3 C2 H2 119.7
C3 C2 H2 119.7
C2 C3 C4 116.98(6)
C2 C3 H3 121.5
C4 C3 H3 121.5
N1 C4 C3 123.17(6)
N1 C4 H4 118.4
C3 C4 H4 118.4
N3 C5 C6 113.60(5)
N3 C5 H5A 108.8
C6 C5 H5A 108.8
N3 C5 H5B 108.8
C6 C5 H5B 108.8
H5A C5 H5B 107.7
C11 C6 C7 119.89(6)
C11 C6 C5 119.90(6)
C7 C6 C5 120.11(6)
C8 C7 C6 119.99(6)
C8 C7 H7 120.0
C6 C7 H7 120.0
C7 C8 C9 119.72(6)
C7 C8 C12 120.56(6)
C9 C8 C12 119.61(6)
C10 C9 C8 120.43(6)
C10 C9 H9 119.8
C8 C9 H9 119.8
C9 C10 C11 119.83(6)
C9 C10 H10 120.1
C11 C10 H10 120.1
C10 C11 C6 120.14(6)
C10 C11 H11 119.9
C6 C11 H11 119.9
N4 C12 C8 112.93(5)
N4 C12 H12A 109.0
C8 C12 H12A 109.0
N4 C12 H12B 109.0
C8 C12 H12B 109.0
H12A C12 H12B 107.8
N5 C13 N6 118.24(6)
N5 C13 N4 120.54(6)
N6 C13 N4 121.20(6)
N6 C14 C15 123.03(6)
N6 C14 H14 118.5
C15 C14 H14 118.5
C16 C15 C14 116.89(6)
C16 C15 H15 121.6
C14 C15 H15 121.6
N4 C16 C15 120.59(6)
N4 C16 H16 119.7
C15 C16 H16 119.7
F3 C17 F2 108.65(9)
F3 C17 F1 107.15(10)
F2 C17 F1 107.70(9)
F3 C17 S1 111.27(8)
F2 C17 S1 111.39(7)
F1 C17 S1 110.52(7)
C4 N1 C1 117.90(6)
C1 N2 H2A 120.0
C1 N2 H2B 120.0
H2A N2 H2B 120.0
C2 N3 C1 119.36(6)
C2 N3 C5 121.88(5)
C1 N3 C5 118.75(5)
C16 N4 C13 119.30(5)
C16 N4 C12 121.34(5)
C13 N4 C12 119.28(5)
C13 N5 H5C 120.0
C13 N5 H5D 120.0
H5C N5 H5D 120.0
C14 N6 C13 118.20(6)
O2 S1 O1 114.92(4)
O2 S1 O3 115.70(4)
O1 S1 O3 113.41(4)
O2 S1 C17 104.13(5)
O1 S1 C17 103.46(4)
O3 S1 C17 103.09(4)
O6 S2 O4 115.93(7)
O6 S2 O5 114.94(7)
O4 S2 O5 113.86(5)
O6 S2 C18 102.76(6)
O4 S2 C18 103.71(5)
O5 S2 C18 103.29(4)
F4 C18 F6 108.10(8)
F4 C18 F5 107.70(8)
F6 C18 F5 107.35(7)
F4 C18 S2 112.36(6)
F6 C18 S2 110.69(7)
F5 C18 S2 110.46(6)
F10 P1 F9 89.9(11)
F10 P1 F11 90.1(12)
F9 P1 F11 92.8(8)
F10 P1 F7 178.5(11)
F9 P1 F7 90.0(8)
F11 P1 F7 91.4(8)
F10 P1 F12 86.5(14)
F9 P1 F12 175.5(11)
F11 P1 F12 84.4(12)
F7 P1 F12 93.6(11)
F10 P1 F8 89.3(11)
F9 P1 F8 90.2(7)
F11 P1 F8 176.9(8)
F7 P1 F8 89.1(7)
F12 P1 F8 92.5(11)

loop_
_geom_bond_atom_site_label_1
_geom_bond_atom_site_label_2
_geom_bond_distance
C1 N2 1.3288(9)
C1 N1 1.3481(9)
C1 N3 1.3702(8)
C2 N3 1.3630(9)
C2 C3 1.3650(10)
C2 H2 0.9500
C3 C4 1.4028(10)
C3 H3 0.9500
C4 N1 1.3299(9)
C4 H4 0.9500
C5 N3 1.4937(9)
C5 C6 1.5086(9)
C5 H5A 0.9900
C5 H5B 0.9900
C6 C11 1.3952(10)
C6 C7 1.3988(9)
C7 C8 1.3955(9)
C7 H7 0.9500
C8 C9 1.3966(10)
C8 C12 1.5075(9)
C9 C10 1.3905(10)
C9 H9 0.9500
C10 C11 1.3949(10)
C10 H10 0.9500
C11 H11 0.9500
C12 N4 1.4935(8)
C12 H12A 0.9900
C12 H12B 0.9900
C13 N5 1.3181(9)
C13 N6 1.3566(8)
C13 N4 1.3720(8)
C14 N6 1.3208(9)
C14 C15 1.4067(11)
C14 H14 0.9500
C15 C16 1.3656(10)
C15 H15 0.9500
C16 N4 1.3603(9)
C16 H16 0.9500
C17 F3 1.3233(12)
C17 F2 1.3304(11)
C17 F1 1.3358(13)
C17 S1 1.8300(10)
N2 H2A 0.8800
N2 H2B 0.8800
N5 H5C 0.8800
N5 H5D 0.8800
S1 O2 1.4391(6)
S1 O1 1.4469(6)
S1 O3 1.4502(6)
S2 O6 1.4450(10)
S2 O4 1.4484(9)
S2 O5 1.4512(7)
S2 C18 1.8263(8)
C18 F4 1.3294(11)
C18 F6 1.3330(11)
C18 F5 1.3412(11)
P1 F10 1.59(2)
P1 F9 1.604(15)
P1 F11 1.607(17)
P1 F7 1.631(14)
P1 F12 1.66(3)
P1 F8 1.665(13)

loop_
_geom_hbond_atom_site_label_D
_geom_hbond_atom_site_label_H
_geom_hbond_atom_site_label_A
_geom_hbond_distance_DH
_geom_hbond_distance_HA
_geom_hbond_distance_DA
_geom_hbond_angle_DHA
_geom_hbond_site_symmetry_A
N2 H2A N6 0.88 2.28 3.1499(8) 171.7 1_666
N2 H2B O3 0.88 2.21 3.0602(9) 162.0 2_666
N2 H2B S1 0.88 2.86 3.5276(6) 133.9 2_666
N5 H5C O1 0.88 1.95 2.8205(8) 169.4 2
N5 H5D O5 0.88 2.05 2.8436(9) 149.0 1_455
N5 H5D F11 0.88 2.11 2.905(18) 150.1 1_455

loop_
_geom_torsion_atom_site_label_1
_geom_torsion_atom_site_label_2
_geom_torsion_atom_site_label_3
_geom_torsion_atom_site_label_4
_geom_torsion
N3 C2 C3 C4 1.05(11)
C2 C3 C4 N1 -3.17(12)
N3 C5 C6 C11 73.48(8)
N3 C5 C6 C7 -110.15(7)
C11 C6 C7 C8 0.63(10)
C5 C6 C7 C8 -175.74(6)
C6 C7 C8 C9 -0.71(10)
C6 C7 C8 C12 175.46(6)
C7 C8 C9 C10 0.10(11)
C12 C8 C9 C10 -176.11(7)
C8 C9 C10 C11 0.59(11)
C9 C10 C11 C6 -0.67(11)
C7 C6 C11 C10 0.06(11)
C5 C6 C11 C10 176.44(7)
C7 C8 C12 N4 122.46(7)
C9 C8 C12 N4 -61.37(9)
N6 C14 C15 C16 5.26(13)
C14 C15 C16 N4 -2.50(12)
C3 C4 N1 C1 1.00(12)
N2 C1 N1 C4 -177.32(7)
N3 C1 N1 C4 3.36(11)
C3 C2 N3 C1 3.03(10)
C3 C2 N3 C5 -177.82(7)
N2 C1 N3 C2 175.29(7)
N1 C1 N3 C2 -5.41(10)
N2 C1 N3 C5 -3.89(10)
N1 C1 N3 C5 175.41(7)
C6 C5 N3 C2 18.19(10)
C6 C5 N3 C1 -162.65(6)
C15 C16 N4 C13 -4.91(11)
C15 C16 N4 C12 178.37(7)
N5 C13 N4 C16 -171.25(7)
N6 C13 N4 C16 10.26(10)
N5 C13 N4 C12 5.53(10)
N6 C13 N4 C12 -172.96(7)
C8 C12 N4 C16 -29.02(9)
C8 C12 N4 C13 154.26(6)
C15 C14 N6 C13 -0.26(12)
N5 C13 N6 C14 173.88(7)
N4 C13 N6 C14 -7.59(11)
F3 C17 S1 O2 -56.92(8)
F2 C17 S1 O2 64.48(8)
F1 C17 S1 O2 -175.83(7)
F3 C17 S1 O1 -177.38(8)
F2 C17 S1 O1 -55.98(9)
F1 C17 S1 O1 63.70(8)
F3 C17 S1 O3 64.26(8)
F2 C17 S1 O3 -174.34(7)
F1 C17 S1 O3 -54.66(8)
O6 S2 C18 F4 178.33(9)
O4 S2 C18 F4 57.22(8)
O5 S2 C18 F4 -61.82(8)
O6 S2 C18 F6 57.38(9)
O4 S2 C18 F6 -63.73(8)
O5 S2 C18 F6 177.23(6)
O6 S2 C18 F5 -61.37(9)
O4 S2 C18 F5 177.52(7)
O5 S2 C18 F5 58.47(8)
